data_7024329
loop_
_publ_author_name
'Xie, Yun-Peng'
'Ma, Jian-Fang'
'Yang, Jin'
'Su, Min-Zhong'

_publ_section_title
;
 Monoorganooxotin cage, diorganotin ladders, diorganotin double chain and
 triorganotin single chain formed with phosphonate and arsonate ligands.
;
_journal_issue 6
_journal_name_full 'Dalton transactions (Cambridge, England : 2003)'
_journal_page_first 1568
_journal_page_last 1575
_journal_paper_doi 10.1039/b915255e
_journal_volume 39
_journal_year 2010
_chemical_formula_sum 'C21 H30 As N O8 S Sn'
_chemical_formula_weight 649.92
_chemical_name_systematic
;
?
;
_space_group_IT_number 2
_symmetry_cell_setting triclinic
_symmetry_space_group_name_Hall '-P 1'
_symmetry_space_group_name_H-M 'P -1'
_atom_sites_solution_hydrogens geom
_atom_sites_solution_primary direct
_atom_sites_solution_secondary difmap
_audit_creation_method SHELXL-97
_cell_angle_alpha 91.074(14)
_cell_angle_beta 92.744(19)
_cell_angle_gamma 107.485(18)
_cell_formula_units_Z 2
_cell_length_a 9.393(6)
_cell_length_b 10.437(5)
_cell_length_c 14.206(6)
_cell_measurement_reflns_used Total
_cell_measurement_temperature 293(2)
_cell_measurement_theta_max 27.48
_cell_measurement_theta_min 3.47
_cell_volume 1326.0(12)
_computing_cell_refinement PROCESS-AUTO
_computing_data_collection PROCESS-AUTO
_computing_data_reduction PROCESS-AUTO
_computing_structure_refinement 'SHELXL-97 (Sheldrick, 1997)'
_computing_structure_solution 'SHELXL-97 (Sheldrick, 1997)'
_diffrn_ambient_temperature 293(2)
_diffrn_measured_fraction_theta_full 0.984
_diffrn_measured_fraction_theta_max 0.984
_diffrn_measurement_device_type 'Rigaku RAXIS-RAPID'
_diffrn_measurement_method '\w scan'
_diffrn_radiation_monochromator graphite
_diffrn_radiation_source 'fine-focus sealed tube'
_diffrn_radiation_type MoK\a
_diffrn_radiation_wavelength 0.71069
_diffrn_reflns_av_R_equivalents 0.0553
_diffrn_reflns_av_sigmaI/netI 0.0754
_diffrn_reflns_limit_h_max 12
_diffrn_reflns_limit_h_min -12
_diffrn_reflns_limit_k_max 13
_diffrn_reflns_limit_k_min -11
_diffrn_reflns_limit_l_max 18
_diffrn_reflns_limit_l_min -18
_diffrn_reflns_number 13180
_diffrn_reflns_theta_full 27.48
_diffrn_reflns_theta_max 27.48
_diffrn_reflns_theta_min 3.47
_exptl_absorpt_coefficient_mu 2.323
_exptl_absorpt_correction_T_max 0.644
_exptl_absorpt_correction_T_min 0.616
_exptl_absorpt_correction_type multi-scan
_exptl_absorpt_process_details
;
Higashi,T (1995) Program for absorption correction.
Rigaku Corporation, Tokyo, Japan.
;
_exptl_crystal_colour colorless
_exptl_crystal_density_diffrn 1.628
_exptl_crystal_density_method 'not measured'
_exptl_crystal_description block
_exptl_crystal_F_000 652
_exptl_crystal_size_max 0.215
_exptl_crystal_size_mid 0.210
_exptl_crystal_size_min 0.186
_refine_diff_density_max 0.988
_refine_diff_density_min -0.711
_refine_diff_density_rms 0.116
_refine_ls_extinction_method none
_refine_ls_goodness_of_fit_ref 1.035
_refine_ls_hydrogen_treatment constr
_refine_ls_matrix_type full
_refine_ls_number_parameters 298
_refine_ls_number_reflns 6007
_refine_ls_number_restraints 0
_refine_ls_restrained_S_all 1.035
_refine_ls_R_factor_all 0.0839
_refine_ls_R_factor_gt 0.0507
_refine_ls_shift/su_max 0.000
_refine_ls_shift/su_mean 0.000
_refine_ls_structure_factor_coef Fsqd
_refine_ls_weighting_details 'calc w=1/[\s^2^(Fo^2^)+(0.0355P)^2^+0.6873P] where P=(Fo^2^+2Fc^2^)/3'
_refine_ls_weighting_scheme calc
_refine_ls_wR_factor_gt 0.0922
_refine_ls_wR_factor_ref 0.1036
_reflns_number_gt 4175
_reflns_number_total 6007
_reflns_threshold_expression >2\s(I)
_cod_data_source_file b915255e.txt
_cod_data_source_block compound-4
_cod_depositor_comments
;
The following automatic conversions were performed:

'_symmetry_cell_setting' value 'Triclinic' changed to 'triclinic'
according to /home/saulius/struct/CIF-dictionaries/cif_core.dic
dictionary named 'cif_core.dic' version 2.4.2 from 2011-04-26.

Automatic conversion script
Id: cif_fix_values 1891 2012-01-12 08:04:46Z andrius 
;
_cod_original_sg_symbol_H-M p-1
_cod_database_code 7024329

loop_
_symmetry_equiv_pos_as_xyz
'x, y, z'
'-x, -y, -z'

loop_
_atom_site_label
_atom_site_type_symbol
_atom_site_fract_x
_atom_site_fract_y
_atom_site_fract_z
_atom_site_U_iso_or_equiv
_atom_site_adp_type
_atom_site_occupancy
_atom_site_symmetry_multiplicity
_atom_site_calc_flag
_atom_site_refinement_flags
C1 C 0.4257(6) 0.3262(5) 1.1296(3) 0.0451(12) Uani 1 1 d .
H1A H 0.4447 0.4222 1.1240 0.054 Uiso 1 1 calc R
H1B H 0.3186 0.2864 1.1327 0.054 Uiso 1 1 calc R
C2 C 0.4985(7) 0.3032(6) 1.2205(4) 0.0628(16) Uani 1 1 d .
H2A H 0.6061 0.3381 1.2168 0.075 Uiso 1 1 calc R
H2B H 0.4737 0.2072 1.2292 0.075 Uiso 1 1 calc R
C3 C 0.4530(9) 0.3682(8) 1.3055(4) 0.086(2) Uani 1 1 d .
H3A H 0.4740 0.4636 1.2957 0.104 Uiso 1 1 calc R
H3B H 0.3460 0.3305 1.3108 0.104 Uiso 1 1 calc R
C4 C 0.5307(11) 0.3497(10) 1.3956(5) 0.141(4) Uani 1 1 d .
H4A H 0.4969 0.3929 1.4465 0.211 Uiso 1 1 calc R
H4B H 0.6366 0.3889 1.3917 0.211 Uiso 1 1 calc R
H4C H 0.5087 0.2555 1.4067 0.211 Uiso 1 1 calc R
C5 C 0.5662(6) 0.2629(5) 0.8660(3) 0.0469(13) Uani 1 1 d .
H5A H 0.5673 0.3498 0.8425 0.056 Uiso 1 1 calc R
H5B H 0.6685 0.2597 0.8689 0.056 Uiso 1 1 calc R
C6 C 0.4777(7) 0.1580(6) 0.7972(4) 0.0646(17) Uani 1 1 d .
H6A H 0.3742 0.1576 0.7966 0.077 Uiso 1 1 calc R
H6B H 0.4814 0.0713 0.8186 0.077 Uiso 1 1 calc R
C7 C 0.5273(9) 0.1737(7) 0.6992(4) 0.085(2) Uani 1 1 d .
H7A H 0.5285 0.2625 0.6795 0.102 Uiso 1 1 calc R
H7B H 0.6293 0.1701 0.6998 0.102 Uiso 1 1 calc R
C8 C 0.4375(11) 0.0746(9) 0.6277(5) 0.142(4) Uani 1 1 d .
H8A H 0.4801 0.0938 0.5675 0.213 Uiso 1 1 calc R
H8B H 0.3369 0.0794 0.6239 0.213 Uiso 1 1 calc R
H8C H 0.4371 -0.0140 0.6450 0.213 Uiso 1 1 calc R
C9 C 0.8915(5) 0.5854(5) 1.1725(3) 0.0405(11) Uani 1 1 d .
C10 C 1.0938(8) 0.5563(7) 1.2679(5) 0.081(2) Uani 1 1 d .
H10 H 1.1771 0.5257 1.2736 0.097 Uiso 1 1 calc R
C11 C 1.0161(7) 0.5434(6) 1.1805(4) 0.0676(17) Uani 1 1 d .
H11 H 1.0484 0.5069 1.1284 0.081 Uiso 1 1 calc R
C12 C 1.0521(8) 0.6119(8) 1.3453(5) 0.086(2) Uani 1 1 d .
C13 C 0.9274(9) 0.6503(8) 1.3355(5) 0.095(3) Uani 1 1 d .
H13 H 0.8941 0.6850 1.3880 0.114 Uiso 1 1 calc R
C14 C 0.8475(7) 0.6399(7) 1.2498(4) 0.0746(19) Uani 1 1 d .
H14 H 0.7639 0.6700 1.2449 0.089 Uiso 1 1 calc R
C15 C 1.1433(9) 0.6310(10) 1.4395(5) 0.133(4) Uani 1 1 d .
H15A H 1.2279 0.5986 1.4329 0.200 Uiso 1 1 calc R
H15B H 1.0819 0.5817 1.4868 0.200 Uiso 1 1 calc R
H15C H 1.1774 0.7248 1.4578 0.200 Uiso 1 1 calc R
C16 C 0.8787(6) 0.0901(5) 1.1555(4) 0.0488(13) Uani 1 1 d .
C17 C 0.8802(8) 0.1802(7) 1.2255(5) 0.086(2) Uani 1 1 d .
H17 H 0.8245 0.2398 1.2185 0.103 Uiso 1 1 calc R
C18 C 0.9668(10) 0.1822(9) 1.3084(6) 0.107(3) Uani 1 1 d .
H18 H 0.9692 0.2431 1.3575 0.128 Uiso 1 1 calc R
C19 C 1.0458(8) 0.0962(8) 1.3165(5) 0.082(2) Uani 1 1 d .
C20 C 1.0506(9) 0.0095(8) 1.2456(6) 0.095(2) Uani 1 1 d .
H20 H 1.1110 -0.0463 1.2521 0.113 Uiso 1 1 calc R
C21 C 0.9643(8) 0.0054(7) 1.1634(5) 0.079(2) Uani 1 1 d .
H21 H 0.9645 -0.0543 1.1140 0.095 Uiso 1 1 calc R
As1 As 0.75264(5) 0.07563(4) 1.04432(4) 0.03873(15) Uani 1 1 d .
N1 N 1.1330(9) 0.0974(11) 1.4071(6) 0.129(3) Uani 1 1 d .
O1 O 0.7369(4) 0.4273(3) 1.0369(3) 0.0537(10) Uani 1 1 d .
O2 O 0.6749(4) 0.6292(3) 1.0745(2) 0.0537(9) Uani 1 1 d .
O3 O 0.9020(4) 0.6406(4) 0.9968(2) 0.0588(10) Uani 1 1 d .
O4 O 0.6999(4) -0.0825(3) 1.0045(3) 0.0489(9) Uani 1 1 d .
O5 O 0.6126(4) 0.1349(3) 1.0697(2) 0.0415(8) Uani 1 1 d .
O6 O 0.8528(4) 0.1612(3) 0.9559(2) 0.0528(9) Uani 1 1 d .
H6 H 0.8832 0.2416 0.9706 0.079 Uiso 1 1 calc R
O7 O 1.2012(11) 0.0128(10) 1.4107(6) 0.194(4) Uani 1 1 d .
O8 O 1.1384(9) 0.1815(12) 1.4661(5) 0.199(5) Uani 1 1 d .
S1 S 0.79393(14) 0.57058(11) 1.06181(8) 0.0389(3) Uani 1 1 d .
Sn1 Sn 0.49182(4) 0.25053(3) 1.00568(2) 0.03455(11) Uani 1 1 d .

loop_
_atom_site_aniso_label
_atom_site_aniso_U_11
_atom_site_aniso_U_22
_atom_site_aniso_U_33
_atom_site_aniso_U_23
_atom_site_aniso_U_13
_atom_site_aniso_U_12
C1 0.044(3) 0.037(3) 0.053(3) -0.007(2) 0.000(2) 0.012(2)
C2 0.075(4) 0.078(4) 0.045(3) -0.003(3) -0.004(3) 0.038(3)
C3 0.096(6) 0.121(6) 0.053(4) -0.013(4) -0.007(4) 0.053(5)
C4 0.175(10) 0.215(11) 0.056(5) -0.018(6) -0.017(6) 0.098(9)
C5 0.044(3) 0.058(3) 0.041(3) 0.001(3) 0.003(2) 0.018(3)
C6 0.075(4) 0.061(4) 0.049(3) -0.012(3) -0.001(3) 0.008(3)
C7 0.104(6) 0.092(5) 0.047(4) -0.012(4) 0.008(4) 0.013(4)
C8 0.192(11) 0.141(8) 0.057(5) -0.034(5) -0.011(6) 0.001(7)
C9 0.033(3) 0.041(3) 0.044(3) 0.000(2) -0.006(2) 0.006(2)
C10 0.064(5) 0.098(5) 0.081(5) 0.014(4) -0.015(4) 0.027(4)
C11 0.054(4) 0.088(5) 0.062(4) -0.007(3) -0.009(3) 0.027(3)
C12 0.061(5) 0.118(6) 0.056(4) 0.018(4) -0.014(4) -0.006(4)
C13 0.085(6) 0.140(7) 0.051(4) -0.020(4) 0.000(4) 0.023(5)
C14 0.068(5) 0.109(5) 0.052(4) -0.019(4) -0.007(3) 0.038(4)
C15 0.096(7) 0.200(10) 0.063(5) 0.036(6) -0.033(4) -0.013(6)
C16 0.036(3) 0.043(3) 0.067(4) -0.005(3) -0.006(3) 0.014(2)
C17 0.085(5) 0.096(5) 0.087(5) -0.044(4) -0.036(4) 0.054(4)
C18 0.113(7) 0.133(7) 0.087(6) -0.046(5) -0.027(5) 0.063(6)
C19 0.068(5) 0.108(6) 0.070(4) -0.012(4) -0.022(4) 0.030(4)
C20 0.089(6) 0.107(6) 0.108(6) -0.001(5) -0.027(5) 0.064(5)
C21 0.080(5) 0.084(5) 0.084(5) -0.011(4) -0.020(4) 0.046(4)
As1 0.0293(3) 0.0278(2) 0.0571(3) -0.0032(2) -0.0023(2) 0.0067(2)
N1 0.097(6) 0.195(10) 0.097(6) -0.004(6) -0.035(5) 0.054(6)
O1 0.042(2) 0.0420(19) 0.067(2) -0.0130(18) -0.0020(18) -0.0008(16)
O2 0.053(2) 0.057(2) 0.058(2) 0.0078(19) -0.0035(18) 0.0272(19)
O3 0.047(2) 0.058(2) 0.056(2) -0.0023(19) 0.0007(18) -0.0058(18)
O4 0.0347(19) 0.0299(16) 0.078(2) -0.0078(17) -0.0035(17) 0.0051(14)
O5 0.040(2) 0.0362(17) 0.055(2) 0.0065(16) 0.0060(16) 0.0201(15)
O6 0.044(2) 0.0404(19) 0.069(2) 0.0014(18) 0.0080(18) 0.0035(16)
O7 0.209(10) 0.234(9) 0.153(7) -0.009(6) -0.102(6) 0.105(8)
O8 0.152(7) 0.376(14) 0.086(5) -0.085(7) -0.056(5) 0.120(8)
S1 0.0351(7) 0.0344(6) 0.0427(7) -0.0035(6) -0.0026(5) 0.0044(5)
Sn1 0.0341(2) 0.02792(16) 0.0414(2) -0.00326(14) -0.00140(14) 0.00981(13)

loop_
_atom_type_symbol
_atom_type_description
_atom_type_scat_dispersion_real
_atom_type_scat_dispersion_imag
_atom_type_scat_source
C C 0.0030 0.0020 'International Tables Vol C Tables 4.2.6.8 and 6.1.1.4'
H H 0.0000 0.0000 'International Tables Vol C Tables 4.2.6.8 and 6.1.1.4'
As As 0.0500 2.0060 'International Tables Vol C Tables 4.2.6.8 and 6.1.1.4'
N N 0.0060 0.0030 'International Tables Vol C Tables 4.2.6.8 and 6.1.1.4'
O O 0.0110 0.0060 'International Tables Vol C Tables 4.2.6.8 and 6.1.1.4'
S S 0.1250 0.1230 'International Tables Vol C Tables 4.2.6.8 and 6.1.1.4'
Sn Sn -0.6540 1.4250 'International Tables Vol C Tables 4.2.6.8 and 6.1.1.4'

loop_
_geom_angle_atom_site_label_1
_geom_angle_atom_site_label_2
_geom_angle_atom_site_label_3
_geom_angle
_geom_angle_site_symmetry_1
_geom_angle_site_symmetry_3
C2 C1 Sn1 116.9(4) . .
C2 C1 H1A 108.1 . .
Sn1 C1 H1A 108.1 . .
C2 C1 H1B 108.1 . .
Sn1 C1 H1B 108.1 . .
H1A C1 H1B 107.3 . .
C1 C2 C3 113.8(5) . .
C1 C2 H2A 108.8 . .
C3 C2 H2A 108.8 . .
C1 C2 H2B 108.8 . .
C3 C2 H2B 108.8 . .
H2A C2 H2B 107.7 . .
C4 C3 C2 113.6(6) . .
C4 C3 H3A 108.8 . .
C2 C3 H3A 108.8 . .
C4 C3 H3B 108.8 . .
C2 C3 H3B 108.8 . .
H3A C3 H3B 107.7 . .
C3 C4 H4A 109.5 . .
C3 C4 H4B 109.5 . .
H4A C4 H4B 109.5 . .
C3 C4 H4C 109.5 . .
H4A C4 H4C 109.5 . .
H4B C4 H4C 109.5 . .
C6 C5 Sn1 116.3(4) . .
C6 C5 H5A 108.2 . .
Sn1 C5 H5A 108.2 . .
C6 C5 H5B 108.2 . .
Sn1 C5 H5B 108.2 . .
H5A C5 H5B 107.4 . .
C5 C6 C7 115.1(5) . .
C5 C6 H6A 108.5 . .
C7 C6 H6A 108.5 . .
C5 C6 H6B 108.5 . .
C7 C6 H6B 108.5 . .
H6A C6 H6B 107.5 . .
C8 C7 C6 116.7(6) . .
C8 C7 H7A 108.1 . .
C6 C7 H7A 108.1 . .
C8 C7 H7B 108.1 . .
C6 C7 H7B 108.1 . .
H7A C7 H7B 107.3 . .
C7 C8 H8A 109.5 . .
C7 C8 H8B 109.5 . .
H8A C8 H8B 109.5 . .
C7 C8 H8C 109.5 . .
H8A C8 H8C 109.5 . .
H8B C8 H8C 109.5 . .
C14 C9 C11 119.3(5) . .
C14 C9 S1 121.7(4) . .
C11 C9 S1 119.0(4) . .
C12 C10 C11 122.4(7) . .
C12 C10 H10 118.8 . .
C11 C10 H10 118.8 . .
C9 C11 C10 118.9(6) . .
C9 C11 H11 120.6 . .
C10 C11 H11 120.6 . .
C13 C12 C10 117.3(6) . .
C13 C12 C15 121.2(8) . .
C10 C12 C15 121.5(8) . .
C12 C13 C14 122.1(7) . .
C12 C13 H13 119.0 . .
C14 C13 H13 119.0 . .
C9 C14 C13 120.0(7) . .
C9 C14 H14 120.0 . .
C13 C14 H14 120.0 . .
C12 C15 H15A 109.5 . .
C12 C15 H15B 109.5 . .
H15A C15 H15B 109.5 . .
C12 C15 H15C 109.5 . .
H15A C15 H15C 109.5 . .
H15B C15 H15C 109.5 . .
C17 C16 C21 121.2(6) . .
C17 C16 As1 120.5(4) . .
C21 C16 As1 118.3(5) . .
C16 C17 C18 118.9(7) . .
C16 C17 H17 120.5 . .
C18 C17 H17 120.5 . .
C19 C18 C17 119.4(7) . .
C19 C18 H18 120.3 . .
C17 C18 H18 120.3 . .
C18 C19 C20 122.4(7) . .
C18 C19 N1 118.2(9) . .
C20 C19 N1 119.4(8) . .
C19 C20 C21 118.8(7) . .
C19 C20 H20 120.6 . .
C21 C20 H20 120.6 . .
C16 C21 C20 119.2(7) . .
C16 C21 H21 120.4 . .
C20 C21 H21 120.4 . .
O4 As1 O5 114.51(17) . .
O4 As1 O6 103.60(17) . .
O5 As1 O6 111.64(16) . .
O4 As1 C16 108.5(2) . .
O5 As1 C16 108.3(2) . .
O6 As1 C16 110.1(2) . .
O8 N1 O7 126.1(9) . .
O8 N1 C19 118.9(10) . .
O7 N1 C19 114.8(10) . .
S1 O1 Sn1 138.9(2) . .
S1 O2 Sn1 144.9(2) . 2_667
As1 O4 Sn1 139.5(2) . 2_657
As1 O5 Sn1 137.69(18) . .
As1 O6 H6 109.5 . .
O2 S1 O3 113.9(2) . .
O2 S1 O1 112.0(2) . .
O3 S1 O1 111.2(2) . .
O2 S1 C9 106.1(2) . .
O3 S1 C9 106.3(2) . .
O1 S1 C9 106.7(2) . .
O5 Sn1 O4 89.98(13) . 2_657
O5 Sn1 C1 97.74(16) . .
O4 Sn1 C1 92.76(17) 2_657 .
O5 Sn1 C5 102.10(17) . .
O4 Sn1 C5 102.82(17) 2_657 .
C1 Sn1 C5 154.6(2) . .
O5 Sn1 O1 80.60(13) . .
O4 Sn1 O1 170.26(12) 2_657 .
C1 Sn1 O1 86.10(16) . .
C5 Sn1 O1 81.76(16) . .
O5 Sn1 O2 174.62(11) . 2_667
O4 Sn1 O2 84.67(13) 2_657 2_667
C1 Sn1 O2 83.13(16) . 2_667
C5 Sn1 O2 78.60(17) . 2_667
O1 Sn1 O2 104.77(13) . 2_667

loop_
_geom_bond_atom_site_label_1
_geom_bond_atom_site_label_2
_geom_bond_distance
_geom_bond_site_symmetry_2
C1 C2 1.489(7) .
C1 Sn1 2.111(5) .
C1 H1A 0.9700 .
C1 H1B 0.9700 .
C2 C3 1.515(8) .
C2 H2A 0.9700 .
C2 H2B 0.9700 .
C3 C4 1.487(9) .
C3 H3A 0.9700 .
C3 H3B 0.9700 .
C4 H4A 0.9600 .
C4 H4B 0.9600 .
C4 H4C 0.9600 .
C5 C6 1.477(7) .
C5 Sn1 2.128(5) .
C5 H5A 0.9700 .
C5 H5B 0.9700 .
C6 C7 1.487(8) .
C6 H6A 0.9700 .
C6 H6B 0.9700 .
C7 C8 1.471(9) .
C7 H7A 0.9700 .
C7 H7B 0.9700 .
C8 H8A 0.9600 .
C8 H8B 0.9600 .
C8 H8C 0.9600 .
C9 C14 1.365(8) .
C9 C11 1.368(8) .
C9 S1 1.761(5) .
C10 C12 1.361(10) .
C10 C11 1.394(8) .
C10 H10 0.9300 .
C11 H11 0.9300 .
C12 C13 1.350(11) .
C12 C15 1.530(9) .
C13 C14 1.384(9) .
C13 H13 0.9300 .
C14 H14 0.9300 .
C15 H15A 0.9600 .
C15 H15B 0.9600 .
C15 H15C 0.9600 .
C16 C17 1.352(8) .
C16 C21 1.365(8) .
C16 As1 1.903(5) .
C17 C18 1.395(9) .
C17 H17 0.9300 .
C18 C19 1.328(10) .
C18 H18 0.9300 .
C19 C20 1.352(10) .
C19 N1 1.490(10) .
C20 C21 1.383(9) .
C20 H20 0.9300 .
C21 H21 0.9300 .
As1 O4 1.654(3) .
As1 O5 1.664(3) .
As1 O6 1.706(3) .
N1 O8 1.189(11) .
N1 O7 1.238(11) .
O1 S1 1.459(3) .
O1 Sn1 2.494(3) .
O2 S1 1.443(4) .
O2 Sn1 2.528(3) 2_667
O3 S1 1.445(3) .
O4 Sn1 2.099(3) 2_657
O5 Sn1 2.082(3) .
O6 H6 0.8200 .
Sn1 O4 2.099(3) 2_657
Sn1 O2 2.528(3) 2_667

loop_
_geom_hbond_atom_site_label_D
_geom_hbond_atom_site_label_H
_geom_hbond_atom_site_label_A
_geom_hbond_distance_DH
_geom_hbond_distance_HA
_geom_hbond_distance_DA
_geom_hbond_angle_DHA
_geom_hbond_site_symmetry_A
C11 H11 O3 0.93 2.48 3.393(8) 166.7 2_767
O6 H6 O3 0.82 2.05 2.641(5) 128.8 2_767
C21 H21 O6 0.93 2.54 3.288(8) 137.8 2_757
C13 H13 O8 0.93 2.56 3.471(11) 167.0 2_768

loop_
_geom_torsion_atom_site_label_1
_geom_torsion_atom_site_label_2
_geom_torsion_atom_site_label_3
_geom_torsion_atom_site_label_4
_geom_torsion
_geom_torsion_site_symmetry_1
_geom_torsion_site_symmetry_4
Sn1 C1 C2 C3 176.2(5) . .
C1 C2 C3 C4 -177.6(7) . .
Sn1 C5 C6 C7 176.7(5) . .
C5 C6 C7 C8 -177.3(7) . .
C14 C9 C11 C10 0.7(9) . .
S1 C9 C11 C10 179.5(5) . .
C12 C10 C11 C9 -1.5(10) . .
C11 C10 C12 C13 2.5(11) . .
C11 C10 C12 C15 -177.1(7) . .
C10 C12 C13 C14 -2.8(12) . .
C15 C12 C13 C14 176.8(7) . .
C11 C9 C14 C13 -1.0(10) . .
S1 C9 C14 C13 -179.7(5) . .
C12 C13 C14 C9 2.1(12) . .
C21 C16 C17 C18 -2.5(11) . .
As1 C16 C17 C18 176.0(6) . .
C16 C17 C18 C19 0.2(13) . .
C17 C18 C19 C20 2.8(14) . .
C17 C18 C19 N1 -177.9(8) . .
C18 C19 C20 C21 -3.4(13) . .
N1 C19 C20 C21 177.3(7) . .
C17 C16 C21 C20 1.9(10) . .
As1 C16 C21 C20 -176.6(6) . .
C19 C20 C21 C16 1.0(12) . .
C17 C16 As1 O4 -147.9(5) . .
C21 C16 As1 O4 30.6(5) . .
C17 C16 As1 O5 -23.1(6) . .
C21 C16 As1 O5 155.4(5) . .
C17 C16 As1 O6 99.3(5) . .
C21 C16 As1 O6 -82.2(5) . .
C18 C19 N1 O8 -5.7(14) . .
C20 C19 N1 O8 173.6(10) . .
C18 C19 N1 O7 178.4(10) . .
C20 C19 N1 O7 -2.2(14) . .
O5 As1 O4 Sn1 -13.2(4) . 2_657
O6 As1 O4 Sn1 -135.0(3) . 2_657
C16 As1 O4 Sn1 107.9(3) . 2_657
O4 As1 O5 Sn1 -98.4(3) . .
O6 As1 O5 Sn1 18.9(3) . .
C16 As1 O5 Sn1 140.4(3) . .
Sn1 O2 S1 O3 34.8(5) 2_667 .
Sn1 O2 S1 O1 -92.5(4) 2_667 .
Sn1 O2 S1 C9 151.4(4) 2_667 .
Sn1 O1 S1 O2 1.7(4) . .
Sn1 O1 S1 O3 -127.0(3) . .
Sn1 O1 S1 C9 117.5(3) . .
C14 C9 S1 O2 1.9(5) . .
C11 C9 S1 O2 -176.9(4) . .
C14 C9 S1 O3 123.5(5) . .
C11 C9 S1 O3 -55.3(5) . .
C14 C9 S1 O1 -117.7(5) . .
C11 C9 S1 O1 63.5(5) . .
As1 O5 Sn1 O4 112.7(3) . 2_657
As1 O5 Sn1 C1 -154.5(3) . .
As1 O5 Sn1 C5 9.6(3) . .
As1 O5 Sn1 O1 -69.8(3) . .
As1 O5 Sn1 O2 106.6(12) . 2_667
C2 C1 Sn1 O5 10.8(4) . .
C2 C1 Sn1 O4 101.2(4) . 2_657
C2 C1 Sn1 C5 -130.5(5) . .
C2 C1 Sn1 O1 -69.1(4) . .
C2 C1 Sn1 O2 -174.5(4) . 2_667
C6 C5 Sn1 O5 91.4(4) . .
C6 C5 Sn1 O4 -1.3(5) . 2_657
C6 C5 Sn1 C1 -127.9(5) . .
C6 C5 Sn1 O1 169.9(4) . .
C6 C5 Sn1 O2 -83.1(4) . 2_667
S1 O1 Sn1 O5 -145.6(3) . .
S1 O1 Sn1 O4 -130.6(7) . 2_657
S1 O1 Sn1 C1 -47.1(3) . .
S1 O1 Sn1 C5 110.6(4) . .
S1 O1 Sn1 O2 34.8(3) . 2_667
